data_7060764
loop_
_publ_author_name
'Faraonov, Maxim A.'
'Romanenko, Nikita R.'
'Mikhailenko, Maxim V.'
'Kuzmin, Alexey V.'
'Khasanov, Salavat S.'
'Konarev, Dmitri V.'

_publ_section_title
;
 Structure and properties of radical anion and dianion salts of organic
 dye trans-perinone and its mixed salt with gallium(iii) phthalocyanine
;
_journal_issue 30
_journal_name_full 'New Journal of Chemistry'
_journal_page_first 13599
_journal_page_last 13607
_journal_paper_doi 10.1039/D1NJ01636A
_journal_volume 45
_journal_year 2021
_chemical_formula_moiety '2(C32 H16 N8 Ga Cl), C26 H12 N4 O2, 2(C18 H36 K N2 O6), 6(C6 H4 Cl2)'
_chemical_formula_sum 'C81 H70 Cl7 Ga K N12 O7'
_chemical_formula_weight 1680.46
_space_group_crystal_system triclinic
_space_group_IT_number 2
_space_group_name_Hall '-P 1'
_space_group_name_H-M_alt 'P -1'
_atom_sites_solution_hydrogens geom
_atom_sites_solution_primary direct
_atom_sites_solution_secondary difmap
_audit_creation_date 2021-02-15
_audit_creation_method SHELXL-2013
_audit_update_record
;
2021-02-16 deposited with the CCDC.	2021-06-22 downloaded from the CCDC.
;
_cell_angle_alpha 96.8610(10)
_cell_angle_beta 93.4150(10)
_cell_angle_gamma 103.8880(10)
_cell_formula_units_Z 2
_cell_length_a 14.12040(10)
_cell_length_b 15.02790(10)
_cell_length_c 18.5452(2)
_cell_measurement_reflns_used 38674
_cell_measurement_temperature 90(2)
_cell_measurement_theta_max 27.2250
_cell_measurement_theta_min 1.9170
_cell_volume 3776.96(6)
_computing_cell_refinement 'CrysAlisPro 1.171.38.43 (Rigaku OD, 2015)'
_computing_data_collection 'CrysAlisPro 1.171.38.43 (Rigaku OD, 2015)'
_computing_data_reduction 'CrysAlisPro 1.171.38.43 (Rigaku OD, 2015)'
_computing_molecular_graphics WinGx
_computing_publication_material WinGx
_computing_structure_refinement 'SHELXL-2013 (Sheldrick, 2013)'
_computing_structure_solution 'SHELXS-2013 (Sheldrick, 2013)'
_diffrn_ambient_temperature 90(2)
_diffrn_detector 'CCD plate'
_diffrn_measured_fraction_theta_full 0.997
_diffrn_measured_fraction_theta_max 0.994
_diffrn_measurement_device 'abstract diffractometer'
_diffrn_measurement_device_type 'Saxi-CrysAlisPro-abstract goniometer imported SAXI images'
_diffrn_measurement_method '\w scans'
_diffrn_radiation_monochromator graphite
_diffrn_radiation_probe x-ray
_diffrn_radiation_type 'Mo K\a'
_diffrn_radiation_wavelength 0.71073
_diffrn_reflns_av_R_equivalents 0.0092
_diffrn_reflns_av_unetI/netI 0.0096
_diffrn_reflns_Laue_measured_fraction_full 0.997
_diffrn_reflns_Laue_measured_fraction_max 0.994
_diffrn_reflns_limit_h_max 18
_diffrn_reflns_limit_h_min -18
_diffrn_reflns_limit_k_max 19
_diffrn_reflns_limit_k_min -19
_diffrn_reflns_limit_l_max 23
_diffrn_reflns_limit_l_min -23
_diffrn_reflns_number 43505
_diffrn_reflns_point_group_measured_fraction_full 0.997
_diffrn_reflns_point_group_measured_fraction_max 0.994
_diffrn_reflns_theta_full 25.242
_diffrn_reflns_theta_max 27.097
_diffrn_reflns_theta_min 1.670
_diffrn_source 'fine-focus sealed X-ray tube'
_diffrn_source_type 'Enhance (Mo) X-ray Source'
_exptl_absorpt_coefficient_mu 0.733
_exptl_absorpt_correction_T_max 1.00000
_exptl_absorpt_correction_T_min 0.82837
_exptl_absorpt_correction_type multi-scan
_exptl_absorpt_process_details
;
CrysAlisPro 1.171.38.43 (Rigaku Oxford Diffraction, 2015)
Empirical absorption correction using spherical harmonics,
 implemented in SCALE3 ABSPACK scaling algorithm.
;
_exptl_crystal_colour black
_exptl_crystal_density_diffrn 1.478
_exptl_crystal_description plate
_exptl_crystal_F_000 1730
_exptl_crystal_size_max 0.450
_exptl_crystal_size_mid 0.450
_exptl_crystal_size_min 0.150
_refine_diff_density_max 0.926
_refine_diff_density_min -0.383
_refine_diff_density_rms 0.058
_refine_ls_extinction_method none
_refine_ls_goodness_of_fit_ref 1.016
_refine_ls_hydrogen_treatment constr
_refine_ls_matrix_type full
_refine_ls_number_parameters 982
_refine_ls_number_reflns 16561
_refine_ls_number_restraints 352
_refine_ls_restrained_S_all 1.011
_refine_ls_R_factor_all 0.0320
_refine_ls_R_factor_gt 0.0301
_refine_ls_shift/su_max 0.001
_refine_ls_shift/su_mean 0.000
_refine_ls_structure_factor_coef Fsqd
_refine_ls_weighting_details
;
 w=1/[\s^2^(Fo^2^)+(0.0458P)^2^+2.5443P]
 where P=(Fo^2^+2Fc^2^)/3
;
_refine_ls_weighting_scheme calc
_refine_ls_wR_factor_gt 0.0798
_refine_ls_wR_factor_ref 0.0809
_reflns_Friedel_coverage 0.000
_reflns_number_gt 15567
_reflns_number_total 16561
_reflns_threshold_expression 'I > 2\s(I)'
_cod_data_source_file d1nj01636a2.cif
_cod_data_source_block Pigment-2CryptK-2GaPcCl-6DCB
_cod_depositor_comments 'Adding full bibliography for 7060762--7060764.cif.'
_cod_database_code 7060764
_shelx_space_group_comment
;
The symmetry employed for this shelxl refinement is uniquely defined
by the following loop, which should always be used as a source of
symmetry information in preference to the above space-group names.
They are only intended as comments.
;
_shelx_estimated_absorpt_t_min 0.734
_shelx_estimated_absorpt_t_max 0.898
_shelxl_version_number 2013-2

loop_
_space_group_symop_operation_xyz
'x, y, z'
'-x, -y, -z'

loop_
_atom_site_label
_atom_site_type_symbol
_atom_site_fract_x
_atom_site_fract_y
_atom_site_fract_z
_atom_site_U_iso_or_equiv
_atom_site_adp_type
_atom_site_occupancy
_atom_site_site_symmetry_order
_atom_site_calc_flag
_atom_site_refinement_flags_posn
_atom_site_refinement_flags_adp
_atom_site_refinement_flags_occupancy
_atom_site_disorder_assembly
_atom_site_disorder_group
Ga1 Ga 0.08915(2) 0.99658(2) 0.10032(2) 0.01251(4) Uani 1 1 d . U . . .
Cl Cl 0.13902(3) 0.92641(2) 0.18977(2) 0.01999(7) Uani 1 1 d . U . . .
N1 N 0.18582(8) 1.11927(8) 0.11546(6) 0.0140(2) Uani 1 1 d . U . . .
N2 N 0.16499(8) 0.95850(8) 0.01988(6) 0.0143(2) Uani 1 1 d . U . . .
N3 N -0.02606(8) 0.89905(8) 0.05209(6) 0.0149(2) Uani 1 1 d . U . . .
N4 N -0.00453(9) 1.05961(8) 0.14838(7) 0.0153(2) Uani 1 1 d . U . . .
N5 N 0.10750(9) 1.20600(8) 0.20227(7) 0.0160(2) Uani 1 1 d . U . . .
N6 N 0.31430(8) 1.08386(8) 0.04398(7) 0.0152(2) Uani 1 1 d . U . . .
N7 N 0.05600(9) 0.80861(8) -0.02945(7) 0.0165(2) Uani 1 1 d . U . . .
N8 N -0.15363(9) 0.93397(9) 0.12529(7) 0.0170(2) Uani 1 1 d . U . . .
C1 C 0.18212(10) 1.19389(9) 0.16633(7) 0.0148(2) Uani 1 1 d . U . . .
C2 C 0.27710(10) 1.26093(10) 0.17537(8) 0.0157(3) Uani 1 1 d . U . . .
C3 C 0.33676(10) 1.22575(9) 0.12810(8) 0.0154(3) Uani 1 1 d . U . . .
C4 C 0.27867(10) 1.13684(9) 0.09113(8) 0.0146(2) Uani 1 1 d . U . . .
C5 C 0.26063(10) 1.00188(10) 0.01066(8) 0.0147(2) Uani 1 1 d . U . . .
C6 C 0.29914(10) 0.94288(10) -0.04062(8) 0.0157(3) Uani 1 1 d . U . . .
C7 C 0.22454(10) 0.86163(10) -0.06176(8) 0.0162(3) Uani 1 1 d . U . . .
C8 C 0.14102(10) 0.87340(9) -0.02344(8) 0.0152(3) Uani 1 1 d . U . . .
C9 C -0.01989(10) 0.82152(9) 0.00551(8) 0.0159(3) Uani 1 1 d . U . . .
C10 C -0.11216(10) 0.75125(10) 0.00015(8) 0.0170(3) Uani 1 1 d . U . . .
C11 C -0.17391(10) 0.78828(10) 0.04459(8) 0.0172(3) Uani 1 1 d . U . . .
C12 C -0.11869(10) 0.88048(10) 0.07734(8) 0.0159(3) Uani 1 1 d . U . . .
C13 C -0.10077(10) 1.01700(10) 0.15723(8) 0.0163(3) Uani 1 1 d . U . . .
C14 C -0.13795(11) 1.07614(10) 0.20952(8) 0.0180(3) Uani 1 1 d . U . . .
C15 C -0.06195(10) 1.15596(10) 0.23154(8) 0.0173(3) Uani 1 1 d . U . . .
C16 C 0.02084(10) 1.14386(10) 0.19275(8) 0.0158(3) Uani 1 1 d . U . . .
C17 C 0.31215(11) 1.34598(10) 0.21989(8) 0.0190(3) Uani 1 1 d . U . . .
H17 H 0.2715 1.3704 0.2517 0.023 Uiso 1 1 calc R U . . .
C18 C 0.40877(11) 1.39341(10) 0.21584(9) 0.0219(3) Uani 1 1 d . U . . .
H18 H 0.4349 1.4509 0.2460 0.026 Uiso 1 1 calc R U . . .
C19 C 0.46845(11) 1.35792(10) 0.16793(9) 0.0211(3) Uani 1 1 d . U . . .
H19 H 0.5342 1.3919 0.1664 0.025 Uiso 1 1 calc R U . . .
C20 C 0.43320(10) 1.27410(10) 0.12267(8) 0.0182(3) Uani 1 1 d . U . . .
H20 H 0.4730 1.2507 0.0895 0.022 Uiso 1 1 calc R U . . .
C21 C 0.39105(11) 0.95456(10) -0.06750(8) 0.0187(3) Uani 1 1 d . U . . .
H21 H 0.4411 1.0099 -0.0534 0.022 Uiso 1 1 calc R U . . .
C22 C 0.40653(11) 0.88244(11) -0.11555(9) 0.0217(3) Uani 1 1 d . U . . .
H22 H 0.4684 0.8882 -0.1346 0.026 Uiso 1 1 calc R U . . .
C23 C 0.33184(12) 0.80051(11) -0.13660(8) 0.0217(3) Uani 1 1 d . U . . .
H23 H 0.3445 0.7521 -0.1695 0.026 Uiso 1 1 calc R U . . .
C24 C 0.24046(11) 0.78907(10) -0.11037(8) 0.0190(3) Uani 1 1 d . U . . .
H24 H 0.1904 0.7339 -0.1249 0.023 Uiso 1 1 calc R U . . .
C25 C -0.14241(11) 0.66274(10) -0.03892(8) 0.0207(3) Uani 1 1 d . U . . .
H25 H -0.1002 0.6381 -0.0691 0.025 Uiso 1 1 calc R U . . .
C26 C -0.23684(12) 0.61172(11) -0.03208(9) 0.0240(3) Uani 1 1 d . U . . .
H26 H -0.2594 0.5509 -0.0578 0.029 Uiso 1 1 calc R U . . .
C27 C -0.29938(11) 0.64869(11) 0.01216(9) 0.0242(3) Uani 1 1 d . U . . .
H27 H -0.3635 0.6123 0.0158 0.029 Uiso 1 1 calc R U . . .
C28 C -0.26944(11) 0.73760(11) 0.05087(8) 0.0208(3) Uani 1 1 d . U . . .
H28 H -0.3121 0.7628 0.0803 0.025 Uiso 1 1 calc R U . . .
C29 C -0.22928(11) 1.06584(11) 0.23788(9) 0.0220(3) Uani 1 1 d . U . . .
H29 H -0.2809 1.0119 0.2233 0.026 Uiso 1 1 calc R U . . .
C30 C -0.24120(12) 1.13747(12) 0.28808(9) 0.0254(3) Uani 1 1 d . U . . .
H30 H -0.3024 1.1324 0.3080 0.030 Uiso 1 1 calc R U . . .
C31 C -0.16505(12) 1.21757(12) 0.31041(9) 0.0247(3) Uani 1 1 d . U . . .
H31 H -0.1758 1.2652 0.3451 0.030 Uiso 1 1 calc R U . . .
C32 C -0.07451(12) 1.22807(11) 0.28261(8) 0.0210(3) Uani 1 1 d . U . . .
H32 H -0.0230 1.2820 0.2976 0.025 Uiso 1 1 calc R U . . .
K K 0.89641(2) 0.76403(2) 0.45293(2) 0.01585(6) Uani 1 1 d . U . . .
N11 N 0.76393(9) 0.80291(9) 0.56559(7) 0.0186(2) Uani 1 1 d . U . . .
N12 N 1.03354(9) 0.72734(9) 0.34327(7) 0.0200(2) Uani 1 1 d . U . . .
O1 O 0.97418(8) 0.88378(7) 0.58098(6) 0.0208(2) Uani 1 1 d . U . . .
O2 O 1.09738(7) 0.87852(8) 0.46536(6) 0.0201(2) Uani 1 1 d . U . . .
O3 O 0.74656(7) 0.85068(7) 0.41343(6) 0.0186(2) Uani 1 1 d . U . . .
O4 O 0.84809(8) 0.77577(7) 0.30485(6) 0.0196(2) Uani 1 1 d . U . . .
O5 O 0.78702(8) 0.61477(7) 0.52248(6) 0.0218(2) Uani 1 1 d . U . . .
O6 O 0.94975(8) 0.59190(7) 0.44385(6) 0.0208(2) Uani 1 1 d . U . . .
C201 C 0.82224(11) 0.84625(11) 0.63504(8) 0.0221(3) Uani 1 1 d . U . . .
H20A H 0.8434 0.7978 0.6588 0.027 Uiso 1 1 calc R U . . .
H20B H 0.7799 0.8726 0.6677 0.027 Uiso 1 1 calc R U . . .
C202 C 0.91157(12) 0.92170(11) 0.62674(8) 0.0225(3) Uani 1 1 d . U . . .
H20C H 0.8915 0.9720 0.6049 0.027 Uiso 1 1 calc R U . . .
H20D H 0.9470 0.9479 0.6752 0.027 Uiso 1 1 calc R U . . .
C203 C 1.06612(12) 0.94871(11) 0.58151(9) 0.0250(3) Uani 1 1 d . U . . .
H20E H 1.0947 0.9708 0.6324 0.030 Uiso 1 1 calc R U . . .
H20F H 1.0567 1.0028 0.5589 0.030 Uiso 1 1 calc R U . . .
C204 C 1.13432(11) 0.90420(12) 0.54013(9) 0.0244(3) Uani 1 1 d . U . . .
H20G H 1.1998 0.9479 0.5439 0.029 Uiso 1 1 calc R U . . .
H20H H 1.1414 0.8486 0.5615 0.029 Uiso 1 1 calc R U . . .
C205 C 1.16580(11) 0.84250(12) 0.42473(9) 0.0245(3) Uani 1 1 d . U . . .
H20I H 1.1836 0.7922 0.4482 0.029 Uiso 1 1 calc R U . . .
H20J H 1.2262 0.8919 0.4237 0.029 Uiso 1 1 calc R U . . .
C206 C 1.12037(12) 0.80557(12) 0.34772(9) 0.0245(3) Uani 1 1 d . U . . .
H20K H 1.1016 0.8563 0.3255 0.029 Uiso 1 1 calc R U . . .
H20L H 1.1701 0.7856 0.3188 0.029 Uiso 1 1 calc R U . . .
C207 C 0.71033(12) 0.86733(11) 0.53886(9) 0.0233(3) Uani 1 1 d . U . . .
H20M H 0.7552 0.9300 0.5447 0.028 Uiso 1 1 calc R U . . .
H20N H 0.6560 0.8704 0.5696 0.028 Uiso 1 1 calc R U . . .
C208 C 0.66883(11) 0.84109(12) 0.46012(9) 0.0245(3) Uani 1 1 d . U . . .
H20O H 0.6289 0.7763 0.4524 0.029 Uiso 1 1 calc R U . . .
H20P H 0.6258 0.8815 0.4482 0.029 Uiso 1 1 calc R U . . .
C209 C 0.70704(11) 0.82658(11) 0.33876(8) 0.0219(3) Uani 1 1 d . U . . .
H20Q H 0.6643 0.8674 0.3272 0.026 Uiso 1 1 calc R U . . .
H20R H 0.6668 0.7619 0.3308 0.026 Uiso 1 1 calc R U . . .
C210 C 0.78838(11) 0.83658(10) 0.28941(8) 0.0211(3) Uani 1 1 d . U . . .
H21A H 0.7606 0.8214 0.2379 0.025 Uiso 1 1 calc R U . . .
H21B H 0.8285 0.9013 0.2971 0.025 Uiso 1 1 calc R U . . .
C211 C 0.92357(12) 0.78136(12) 0.25624(9) 0.0248(3) Uani 1 1 d . U . . .
H21C H 0.9677 0.8444 0.2643 0.030 Uiso 1 1 calc R U . . .
H21D H 0.8941 0.7688 0.2051 0.030 Uiso 1 1 calc R U . . .
C212 C 0.98142(12) 0.71128(12) 0.26960(8) 0.0249(3) Uani 1 1 d . U . . .
H21E H 0.9361 0.6488 0.2621 0.030 Uiso 1 1 calc R U . . .
H21F H 1.0299 0.7123 0.2331 0.030 Uiso 1 1 calc R U . . .
C213 C 0.69427(11) 0.71604(11) 0.57630(9) 0.0225(3) Uani 1 1 d . U . . .
H21G H 0.6452 0.6961 0.5334 0.027 Uiso 1 1 calc R U . . .
H21H H 0.6590 0.7281 0.6196 0.027 Uiso 1 1 calc R U . . .
C214 C 0.74251(12) 0.63833(11) 0.58673(9) 0.0236(3) Uani 1 1 d . U . . .
H21I H 0.7928 0.6579 0.6289 0.028 Uiso 1 1 calc R U . . .
H21J H 0.6929 0.5836 0.5970 0.028 Uiso 1 1 calc R U . . .
C215 C 0.83963(12) 0.54690(11) 0.53340(10) 0.0269(3) Uani 1 1 d . U . . .
H21K H 0.7959 0.4930 0.5504 0.032 Uiso 1 1 calc R U . . .
H21L H 0.8949 0.5732 0.5713 0.032 Uiso 1 1 calc R U . . .
C216 C 0.87784(12) 0.51650(11) 0.46343(10) 0.0261(3) Uani 1 1 d . U . . .
H21M H 0.9073 0.4640 0.4694 0.031 Uiso 1 1 calc R U . . .
H21N H 0.8233 0.4955 0.4243 0.031 Uiso 1 1 calc R U . . .
C217 C 0.98097(12) 0.56655(11) 0.37419(9) 0.0249(3) Uani 1 1 d . U . . .
H21O H 0.9255 0.5551 0.3362 0.030 Uiso 1 1 calc R U . . .
H21P H 1.0031 0.5088 0.3742 0.030 Uiso 1 1 calc R U . . .
C218 C 1.06367(12) 0.64309(11) 0.35743(9) 0.0244(3) Uani 1 1 d . U . . .
H21Q H 1.1148 0.6595 0.3990 0.029 Uiso 1 1 calc R U . . .
H21R H 1.0932 0.6200 0.3142 0.029 Uiso 1 1 calc R U . . .
N21 N 0.60092(10) 0.59189(9) 0.30102(8) 0.0243(3) Uani 1 1 d . U . . .
N22 N 0.63504(10) 0.47100(9) 0.35138(8) 0.0240(3) Uani 1 1 d . U . . .
O31 O 0.68012(9) 0.34829(8) 0.39196(7) 0.0281(2) Uani 1 1 d . U . . .
C301 C 0.52673(10) 0.49424(10) 0.46889(8) 0.0195(3) Uani 1 1 d . U . . .
C302 C 0.52609(11) 0.55313(10) 0.41452(9) 0.0218(3) Uani 1 1 d . U . . .
C303 C 0.57947(11) 0.42395(10) 0.46330(9) 0.0225(3) Uani 1 1 d . U . . .
C304 C 0.58571(11) 0.54149(11) 0.35477(9) 0.0232(3) Uani 1 1 d . U . . .
C305 C 0.63460(11) 0.40870(11) 0.40178(9) 0.0239(3) Uani 1 1 d . U . . .
C306 C 0.66485(11) 0.55431(11) 0.25969(9) 0.0248(3) Uani 1 1 d . U . . .
C307 C 0.68696(12) 0.47899(11) 0.28897(9) 0.0247(3) Uani 1 1 d . U . . .
C308 C 0.70602(12) 0.58216(11) 0.19738(9) 0.0264(3) Uani 1 1 d . U . . .
H308 H 0.6917 0.6330 0.1770 0.032 Uiso 1 1 calc R U . . .
C309 C 0.76812(13) 0.53406(11) 0.16591(9) 0.0273(3) Uani 1 1 d . U . . .
H309 H 0.7967 0.5524 0.1232 0.033 Uiso 1 1 calc R U . . .
C310 C 0.79038(13) 0.45893(11) 0.19506(10) 0.0277(3) Uani 1 1 d . U . . .
H310 H 0.8338 0.4277 0.1719 0.033 Uiso 1 1 calc R U . . .
C311 C 0.74973(13) 0.42901(11) 0.25774(10) 0.0278(3) Uani 1 1 d . U . . .
H311 H 0.7639 0.3779 0.2778 0.033 Uiso 1 1 calc R U . . .
C312 C 0.42075(11) 0.63190(11) 0.47995(10) 0.0257(3) Uani 1 1 d . U . . .
H312 H 0.3850 0.6781 0.4834 0.031 Uiso 1 1 calc R U . . .
C313 C 0.47139(12) 0.62039(11) 0.42065(9) 0.0251(3) Uani 1 1 d . U . . .
H313 H 0.4698 0.6580 0.3831 0.030 Uiso 1 1 calc R U . . .
Cl1 Cl 0.59216(3) 0.06548(4) 0.44111(3) 0.03784(11) Uani 1 1 d . U . . .
Cl2 Cl 0.43339(3) -0.11923(3) 0.36990(2) 0.03035(9) Uani 1 1 d . U . . .
C1S C 0.50930(11) 0.06611(12) 0.36858(9) 0.0231(3) Uani 1 1 d . U . . .
C2S C 0.44000(11) -0.01399(11) 0.33804(9) 0.0220(3) Uani 1 1 d . U . . .
C3S C 0.37357(12) -0.01084(12) 0.28056(9) 0.0249(3) Uani 1 1 d . U . . .
H3S H 0.3255 -0.0652 0.2599 0.030 Uiso 1 1 calc R U . . .
C4S C 0.37765(13) 0.07194(12) 0.25342(9) 0.0277(3) Uani 1 1 d . U . . .
H4S H 0.3325 0.0741 0.2140 0.033 Uiso 1 1 calc R U . . .
C5S C 0.44758(12) 0.15175(12) 0.28369(9) 0.0264(3) Uani 1 1 d . U . . .
H5S H 0.4501 0.2082 0.2647 0.032 Uiso 1 1 calc R U . . .
C6S C 0.51356(11) 0.14943(11) 0.34129(9) 0.0244(3) Uani 1 1 d . U . . .
H6S H 0.5612 0.2040 0.3620 0.029 Uiso 1 1 calc R U . . .
Cl3 Cl 0.28074(3) 0.58671(3) 0.26685(2) 0.03274(9) Uani 1 1 d . U . . .
Cl4 Cl 0.08083(4) 0.43436(3) 0.21545(2) 0.03337(10) Uani 1 1 d . U . . .
C11S C 0.20110(12) 0.59944(11) 0.19585(9) 0.0248(3) Uani 1 1 d . U . . .
C12S C 0.11420(13) 0.53292(11) 0.17319(9) 0.0253(3) Uani 1 1 d . U . . .
C13S C 0.05181(14) 0.54467(13) 0.11582(10) 0.0305(3) Uani 1 1 d . U . . .
H13S H -0.0074 0.4990 0.1001 0.037 Uiso 1 1 calc R U . . .
C14S C 0.07687(15) 0.62350(14) 0.08188(10) 0.0346(4) Uani 1 1 d . U . . .
H14S H 0.0350 0.6316 0.0425 0.041 Uiso 1 1 calc R U . . .
C15S C 0.16293(15) 0.69039(13) 0.10541(11) 0.0347(4) Uani 1 1 d . U . . .
H15S H 0.1794 0.7445 0.0823 0.042 Uiso 1 1 calc R U . . .
C16S C 0.22490(13) 0.67881(12) 0.16226(10) 0.0303(3) Uani 1 1 d . U . . .
H16S H 0.2836 0.7250 0.1783 0.036 Uiso 1 1 calc R U . . .
Cl5 Cl 0.53047(3) 0.44495(3) 0.89310(2) 0.02865(9) Uani 1 1 d . U . . .
Cl6 Cl 0.63868(3) 0.37752(3) 1.02172(2) 0.02846(9) Uani 1 1 d . U . . .
C21S C 0.53772(11) 0.33122(11) 0.88737(9) 0.0223(3) Uani 1 1 d . U . . .
C22S C 0.58516(11) 0.30108(11) 0.94440(9) 0.0224(3) Uani 1 1 d . U . . .
C23S C 0.59254(13) 0.21012(12) 0.93859(10) 0.0280(3) Uani 1 1 d . U . . .
H23S H 0.6246 0.1894 0.9774 0.034 Uiso 1 1 calc R U . . .
C24S C 0.55277(14) 0.14952(12) 0.87561(10) 0.0320(4) Uani 1 1 d . U . . .
H24S H 0.5583 0.0874 0.8712 0.038 Uiso 1 1 calc R U . . .
C25S C 0.50505(13) 0.17929(12) 0.81912(10) 0.0313(4) Uani 1 1 d . U . . .
H25S H 0.4773 0.1371 0.7766 0.038 Uiso 1 1 calc R U . . .
C26S C 0.49760(12) 0.27029(12) 0.82435(9) 0.0272(3) Uani 1 1 d . U . . .
H26S H 0.4655 0.2908 0.7854 0.033 Uiso 1 1 calc R U . . .

loop_
_atom_site_aniso_label
_atom_site_aniso_U_11
_atom_site_aniso_U_22
_atom_site_aniso_U_33
_atom_site_aniso_U_23
_atom_site_aniso_U_13
_atom_site_aniso_U_12
Ga1 0.01115(7) 0.01278(7) 0.01362(8) 0.00305(5) 0.00130(5) 0.00239(5)
Cl 0.01902(16) 0.02209(17) 0.02010(17) 0.00978(13) 0.00012(13) 0.00455(13)
N1 0.0136(5) 0.0146(5) 0.0138(5) 0.0027(4) 0.0014(4) 0.0031(4)
N2 0.0131(5) 0.0145(5) 0.0150(5) 0.0030(4) 0.0007(4) 0.0024(4)
N3 0.0136(5) 0.0156(5) 0.0157(6) 0.0037(4) 0.0011(4) 0.0032(4)
N4 0.0138(5) 0.0166(5) 0.0159(6) 0.0045(4) 0.0016(4) 0.0035(4)
N5 0.0179(5) 0.0160(5) 0.0149(6) 0.0031(4) 0.0020(4) 0.0054(4)
N6 0.0136(5) 0.0153(5) 0.0166(6) 0.0035(4) 0.0017(4) 0.0029(4)
N7 0.0168(5) 0.0152(5) 0.0170(6) 0.0031(4) -0.0001(4) 0.0029(4)
N8 0.0139(5) 0.0204(6) 0.0179(6) 0.0075(5) 0.0021(4) 0.0041(4)
C1 0.0174(6) 0.0145(6) 0.0129(6) 0.0032(5) 0.0002(5) 0.0047(5)
C2 0.0158(6) 0.0157(6) 0.0157(6) 0.0043(5) -0.0001(5) 0.0036(5)
C3 0.0159(6) 0.0147(6) 0.0155(6) 0.0037(5) -0.0002(5) 0.0032(5)
C4 0.0131(6) 0.0156(6) 0.0152(6) 0.0047(5) 0.0002(5) 0.0030(5)
C5 0.0136(6) 0.0161(6) 0.0154(6) 0.0047(5) 0.0015(5) 0.0040(5)
C6 0.0161(6) 0.0162(6) 0.0156(6) 0.0035(5) 0.0006(5) 0.0052(5)
C7 0.0163(6) 0.0172(6) 0.0157(6) 0.0040(5) 0.0001(5) 0.0048(5)
C8 0.0160(6) 0.0144(6) 0.0154(6) 0.0033(5) -0.0003(5) 0.0040(5)
C9 0.0163(6) 0.0143(6) 0.0166(7) 0.0044(5) -0.0017(5) 0.0028(5)
C10 0.0158(6) 0.0176(6) 0.0172(7) 0.0068(5) -0.0011(5) 0.0015(5)
C11 0.0163(6) 0.0184(6) 0.0166(7) 0.0079(5) -0.0014(5) 0.0019(5)
C12 0.0129(6) 0.0184(6) 0.0168(7) 0.0076(5) 0.0001(5) 0.0028(5)
C13 0.0136(6) 0.0206(6) 0.0169(7) 0.0084(5) 0.0023(5) 0.0054(5)
C14 0.0174(6) 0.0229(7) 0.0173(7) 0.0089(5) 0.0027(5) 0.0087(5)
C15 0.0177(6) 0.0216(7) 0.0160(7) 0.0073(5) 0.0035(5) 0.0088(5)
C16 0.0177(6) 0.0178(6) 0.0143(6) 0.0049(5) 0.0023(5) 0.0072(5)
C17 0.0221(7) 0.0170(6) 0.0173(7) 0.0014(5) 0.0006(5) 0.0045(5)
C18 0.0239(7) 0.0165(7) 0.0216(7) -0.0012(5) -0.0026(6) 0.0011(5)
C19 0.0156(7) 0.0188(7) 0.0263(8) 0.0037(6) -0.0009(6) -0.0004(5)
C20 0.0154(6) 0.0177(6) 0.0214(7) 0.0035(5) 0.0010(5) 0.0034(5)
C21 0.0164(6) 0.0202(7) 0.0201(7) 0.0041(5) 0.0029(5) 0.0046(5)
C22 0.0204(7) 0.0255(7) 0.0221(7) 0.0052(6) 0.0061(6) 0.0097(6)
C23 0.0274(7) 0.0214(7) 0.0190(7) 0.0011(6) 0.0027(6) 0.0117(6)
C24 0.0222(7) 0.0162(6) 0.0187(7) 0.0014(5) -0.0007(5) 0.0059(5)
C25 0.0221(7) 0.0173(6) 0.0208(7) 0.0046(5) -0.0018(6) 0.0014(5)
C26 0.0252(7) 0.0190(7) 0.0230(8) 0.0048(6) -0.0040(6) -0.0033(6)
C27 0.0194(7) 0.0253(7) 0.0239(8) 0.0101(6) -0.0017(6) -0.0048(6)
C28 0.0162(6) 0.0242(7) 0.0206(7) 0.0086(6) 0.0004(5) -0.0002(5)
C29 0.0169(7) 0.0298(8) 0.0238(8) 0.0126(6) 0.0056(6) 0.0092(6)
C30 0.0220(7) 0.0395(9) 0.0227(8) 0.0143(6) 0.0096(6) 0.0168(6)
C31 0.0314(8) 0.0314(8) 0.0192(7) 0.0084(6) 0.0084(6) 0.0192(6)
C32 0.0263(7) 0.0230(7) 0.0178(7) 0.0061(6) 0.0047(6) 0.0117(6)
K 0.01581(14) 0.01642(14) 0.01552(14) 0.00299(11) 0.00066(11) 0.00423(11)
N11 0.0176(6) 0.0221(6) 0.0175(6) 0.0050(5) 0.0024(4) 0.0062(5)
N12 0.0210(6) 0.0230(6) 0.0171(6) 0.0035(5) 0.0022(4) 0.0071(5)
O1 0.0187(5) 0.0210(5) 0.0194(5) -0.0016(4) 0.0016(4) 0.0007(4)
O2 0.0164(5) 0.0271(5) 0.0163(5) 0.0035(4) -0.0001(4) 0.0046(4)
O3 0.0166(5) 0.0213(5) 0.0172(5) 0.0027(4) -0.0018(4) 0.0042(4)
O4 0.0215(5) 0.0210(5) 0.0174(5) 0.0056(4) 0.0006(4) 0.0061(4)
O5 0.0218(5) 0.0223(5) 0.0248(6) 0.0099(4) 0.0050(4) 0.0083(4)
O6 0.0203(5) 0.0171(5) 0.0244(5) 0.0026(4) 0.0017(4) 0.0037(4)
C201 0.0240(7) 0.0278(8) 0.0152(7) 0.0021(6) 0.0036(5) 0.0077(6)
C202 0.0264(7) 0.0225(7) 0.0176(7) -0.0021(6) 0.0018(6) 0.0068(6)
C203 0.0226(7) 0.0253(8) 0.0202(7) -0.0020(6) -0.0018(6) -0.0039(6)
C204 0.0178(7) 0.0325(8) 0.0188(7) 0.0037(6) -0.0037(5) -0.0007(6)
C205 0.0167(7) 0.0292(8) 0.0271(8) 0.0038(6) 0.0035(6) 0.0043(6)
C206 0.0226(7) 0.0296(8) 0.0216(7) 0.0052(6) 0.0079(6) 0.0048(6)
C207 0.0229(7) 0.0286(8) 0.0234(7) 0.0062(6) 0.0062(6) 0.0135(6)
C208 0.0171(7) 0.0324(8) 0.0271(8) 0.0098(6) 0.0023(6) 0.0097(6)
C209 0.0211(7) 0.0228(7) 0.0207(7) 0.0010(6) -0.0075(5) 0.0064(6)
C210 0.0269(7) 0.0195(7) 0.0166(7) 0.0035(5) -0.0052(6) 0.0065(6)
C211 0.0271(8) 0.0324(8) 0.0165(7) 0.0070(6) 0.0031(6) 0.0086(6)
C212 0.0289(8) 0.0309(8) 0.0160(7) 0.0011(6) 0.0027(6) 0.0104(6)
C213 0.0179(7) 0.0275(7) 0.0230(8) 0.0071(6) 0.0054(6) 0.0050(6)
C214 0.0225(7) 0.0270(8) 0.0227(7) 0.0111(6) 0.0061(6) 0.0044(6)
C215 0.0236(8) 0.0241(8) 0.0375(9) 0.0161(7) 0.0049(7) 0.0082(6)
C216 0.0218(7) 0.0158(7) 0.0404(9) 0.0061(6) 0.0015(6) 0.0034(6)
C217 0.0301(8) 0.0199(7) 0.0263(8) 0.0002(6) 0.0014(6) 0.0108(6)
C218 0.0252(8) 0.0272(8) 0.0247(8) 0.0036(6) 0.0050(6) 0.0134(6)
N21 0.0218(6) 0.0236(6) 0.0250(7) 0.0055(5) -0.0017(5) 0.0005(5)
N22 0.0204(6) 0.0210(6) 0.0269(7) -0.0002(5) -0.0025(5) 0.0008(5)
O31 0.0270(6) 0.0217(5) 0.0366(7) 0.0065(5) 0.0029(5) 0.0065(4)
C301 0.0149(6) 0.0155(6) 0.0250(7) 0.0042(5) -0.0032(5) -0.0016(5)
C302 0.0186(7) 0.0192(7) 0.0241(7) 0.0054(6) -0.0038(5) -0.0021(5)
C303 0.0161(7) 0.0181(7) 0.0299(8) 0.0016(6) -0.0029(6) -0.0002(5)
C304 0.0201(7) 0.0196(7) 0.0250(7) 0.0055(6) -0.0066(5) -0.0035(5)
C305 0.0189(7) 0.0187(7) 0.0304(8) 0.0022(6) -0.0031(6) -0.0003(5)
C306 0.0199(7) 0.0215(7) 0.0276(8) -0.0019(6) -0.0061(6) -0.0007(6)
C307 0.0226(7) 0.0240(7) 0.0203(7) -0.0006(6) -0.0041(6) -0.0050(6)
C308 0.0272(8) 0.0225(7) 0.0255(8) 0.0005(6) -0.0063(6) 0.0017(6)
C309 0.0329(9) 0.0246(8) 0.0193(8) 0.0003(6) -0.0024(6) -0.0001(6)
C310 0.0286(8) 0.0228(7) 0.0285(8) -0.0041(6) 0.0007(6) 0.0047(6)
C311 0.0302(8) 0.0192(7) 0.0301(8) 0.0032(6) -0.0072(6) 0.0013(6)
C312 0.0196(7) 0.0170(7) 0.0397(9) 0.0057(6) -0.0057(6) 0.0040(6)
C313 0.0222(7) 0.0191(7) 0.0319(8) 0.0096(6) -0.0058(6) 0.0000(6)
Cl1 0.0247(2) 0.0517(3) 0.0336(2) 0.0147(2) -0.00848(17) 0.00110(18)
Cl2 0.0276(2) 0.0315(2) 0.0360(2) 0.01375(17) 0.00277(16) 0.01096(16)
C1S 0.0149(7) 0.0345(8) 0.0215(7) 0.0048(6) 0.0025(5) 0.0084(6)
C2S 0.0192(7) 0.0261(7) 0.0240(8) 0.0061(6) 0.0047(6) 0.0102(6)
C3S 0.0216(7) 0.0279(8) 0.0256(8) 0.0026(6) 0.0003(6) 0.0080(6)
C4S 0.0265(8) 0.0335(8) 0.0254(8) 0.0060(6) -0.0013(6) 0.0117(6)
C5S 0.0263(8) 0.0283(8) 0.0286(8) 0.0075(6) 0.0074(6) 0.0118(6)
C6S 0.0187(7) 0.0269(7) 0.0274(8) 0.0013(6) 0.0074(6) 0.0052(6)
Cl3 0.0303(2) 0.0362(2) 0.0352(2) 0.00616(18) 0.00142(17) 0.01485(17)
Cl4 0.0434(2) 0.02384(19) 0.0336(2) 0.00758(16) 0.00915(18) 0.00679(17)
C11S 0.0273(8) 0.0266(7) 0.0252(8) 0.0048(6) 0.0087(6) 0.0138(6)
C12S 0.0329(8) 0.0219(7) 0.0250(8) 0.0044(6) 0.0103(6) 0.0121(6)
C13S 0.0329(9) 0.0312(8) 0.0283(8) -0.0007(7) 0.0029(7) 0.0124(7)
C14S 0.0439(10) 0.0409(10) 0.0267(9) 0.0077(7) 0.0046(7) 0.0237(8)
C15S 0.0445(10) 0.0328(9) 0.0359(10) 0.0156(7) 0.0159(8) 0.0191(7)
C16S 0.0310(8) 0.0279(8) 0.0363(9) 0.0086(7) 0.0133(7) 0.0110(7)
Cl5 0.02695(19) 0.02353(18) 0.0353(2) 0.00644(16) -0.00200(16) 0.00602(15)
Cl6 0.0329(2) 0.02680(19) 0.02208(19) 0.00282(15) -0.00214(15) 0.00184(16)
C21S 0.0185(7) 0.0222(7) 0.0253(7) 0.0047(6) 0.0043(6) 0.0020(6)
C22S 0.0222(7) 0.0228(7) 0.0199(7) 0.0035(6) 0.0040(6) 0.0008(6)
C23S 0.0329(9) 0.0259(8) 0.0264(8) 0.0096(6) 0.0077(7) 0.0058(7)
C24S 0.0403(10) 0.0222(8) 0.0331(9) 0.0048(6) 0.0138(7) 0.0041(7)
C25S 0.0321(9) 0.0297(8) 0.0262(8) -0.0034(7) 0.0063(7) -0.0012(7)
C26S 0.0220(8) 0.0335(8) 0.0235(8) 0.0046(6) 0.0014(6) 0.0021(6)

loop_
_atom_type_symbol
_atom_type_description
_atom_type_scat_dispersion_real
_atom_type_scat_dispersion_imag
_atom_type_scat_source
C C 0.0033 0.0016 'International Tables Vol C Tables 4.2.6.8 and 6.1.1.4'
H H 0.0000 0.0000 'International Tables Vol C Tables 4.2.6.8 and 6.1.1.4'
N N 0.0061 0.0033 'International Tables Vol C Tables 4.2.6.8 and 6.1.1.4'
O O 0.0106 0.0060 'International Tables Vol C Tables 4.2.6.8 and 6.1.1.4'
Cl Cl 0.1484 0.1585 'International Tables Vol C Tables 4.2.6.8 and 6.1.1.4'
K K 0.2009 0.2494 'International Tables Vol C Tables 4.2.6.8 and 6.1.1.4'
Ga Ga 0.2307 1.6083 'International Tables Vol C Tables 4.2.6.8 and 6.1.1.4'

loop_
_geom_angle_atom_site_label_1
_geom_angle_atom_site_label_2
_geom_angle_atom_site_label_3
_geom_angle
_geom_angle_site_symmetry_1
_geom_angle_site_symmetry_3
_geom_angle_publ_flag
N3 Ga1 N1 156.24(5) . . ?
N3 Ga1 N2 87.48(5) . . ?
N1 Ga1 N2 87.80(5) . . ?
N3 Ga1 N4 87.92(5) . . ?
N1 Ga1 N4 87.29(5) . . ?
N2 Ga1 N4 156.76(5) . . ?
N3 Ga1 Cl 101.30(4) . . ?
N1 Ga1 Cl 102.46(4) . . ?
N2 Ga1 Cl 101.22(3) . . ?
N4 Ga1 Cl 102.03(4) . . ?
C4 N1 C1 107.88(11) . . ?
C4 N1 Ga1 125.10(9) . . ?
C1 N1 Ga1 125.21(9) . . ?
C8 N2 C5 107.94(11) . . ?
C8 N2 Ga1 125.18(9) . . ?
C5 N2 Ga1 125.01(9) . . ?
C9 N3 C12 107.67(11) . . ?
C9 N3 Ga1 124.34(9) . . ?
C12 N3 Ga1 124.68(10) . . ?
C16 N4 C13 108.07(12) . . ?
C16 N4 Ga1 125.43(9) . . ?
C13 N4 Ga1 124.82(10) . . ?
C1 N5 C16 122.07(12) . . ?
C4 N6 C5 122.14(12) . . ?
C9 N7 C8 122.21(12) . . ?
C12 N8 C13 122.60(12) . . ?
N5 C1 N1 127.94(13) . . ?
N5 C1 C2 123.09(13) . . ?
N1 C1 C2 108.97(12) . . ?
C3 C2 C17 121.08(13) . . ?
C3 C2 C1 106.98(12) . . ?
C17 C2 C1 131.94(13) . . ?
C20 C3 C2 121.64(13) . . ?
C20 C3 C4 131.44(13) . . ?
C2 C3 C4 106.92(12) . . ?
N6 C4 N1 128.22(13) . . ?
N6 C4 C3 122.51(13) . . ?
N1 C4 C3 109.25(12) . . ?
N6 C5 N2 128.01(13) . . ?
N6 C5 C6 122.63(12) . . ?
N2 C5 C6 109.33(12) . . ?
C21 C6 C7 121.54(13) . . ?
C21 C6 C5 131.49(13) . . ?
C7 C6 C5 106.97(12) . . ?
C24 C7 C6 120.72(13) . . ?
C24 C7 C8 132.83(13) . . ?
C6 C7 C8 106.44(12) . . ?
N7 C8 N2 127.30(13) . . ?
N7 C8 C7 123.36(13) . . ?
N2 C8 C7 109.32(12) . . ?
N7 C9 N3 127.90(13) . . ?
N7 C9 C10 122.72(13) . . ?
N3 C9 C10 109.37(12) . . ?
C25 C10 C11 121.71(13) . . ?
C25 C10 C9 131.48(14) . . ?
C11 C10 C9 106.80(13) . . ?
C10 C11 C28 120.99(14) . . ?
C10 C11 C12 106.94(12) . . ?
C28 C11 C12 132.07(14) . . ?
N8 C12 N3 127.61(13) . . ?
N8 C12 C11 123.14(13) . . ?
N3 C12 C11 109.20(12) . . ?
N8 C13 N4 127.71(13) . . ?
N8 C13 C14 123.21(13) . . ?
N4 C13 C14 109.07(12) . . ?
C15 C14 C29 120.98(14) . . ?
C15 C14 C13 106.90(12) . . ?
C29 C14 C13 132.11(15) . . ?
C32 C15 C14 121.30(14) . . ?
C32 C15 C16 132.01(14) . . ?
C14 C15 C16 106.69(13) . . ?
N5 C16 N4 127.81(13) . . ?
N5 C16 C15 122.90(13) . . ?
N4 C16 C15 109.26(12) . . ?
C18 C17 C2 117.48(14) . . ?
C17 C18 C19 121.24(14) . . ?
C20 C19 C18 121.36(14) . . ?
C19 C20 C3 117.16(14) . . ?
C22 C21 C6 117.53(14) . . ?
C21 C22 C23 121.04(14) . . ?
C24 C23 C22 121.50(14) . . ?
C23 C24 C7 117.66(14) . . ?
C26 C25 C10 117.46(15) . . ?
C25 C26 C27 121.10(15) . . ?
C28 C27 C26 121.49(14) . . ?
C27 C28 C11 117.24(15) . . ?
C30 C29 C14 117.36(15) . . ?
C29 C30 C31 121.81(14) . . ?
C32 C31 C30 121.07(15) . . ?
C31 C32 C15 117.47(15) . . ?
O1 K O4 138.22(3) . . ?
O1 K O3 97.34(3) . . ?
O4 K O3 59.68(3) . . ?
O1 K O6 113.66(3) . . ?
O4 K O6 102.12(3) . . ?
O3 K O6 144.24(3) . . ?
O1 K O5 96.54(3) . . ?
O4 K O5 120.54(3) . . ?
O3 K O5 100.92(3) . . ?
O6 K O5 59.77(3) . . ?
O1 K O2 59.66(3) . . ?
O4 K O2 97.44(3) . . ?
O3 K O2 116.28(3) . . ?
O6 K O2 95.35(3) . . ?
O5 K O2 137.02(3) . . ?
O1 K N11 60.33(3) . . ?
O4 K N11 120.31(3) . . ?
O3 K N11 62.03(3) . . ?
O6 K N11 117.99(3) . . ?
O5 K N11 60.17(3) . . ?
O2 K N11 118.92(3) . . ?
O1 K N12 118.16(3) . . ?
O4 K N12 60.99(3) . . ?
O3 K N12 119.03(3) . . ?
O6 K N12 61.96(3) . . ?
O5 K N12 120.19(3) . . ?
O2 K N12 59.69(3) . . ?
N11 K N12 178.44(4) . . ?
C201 N11 C207 109.65(12) . . ?
C201 N11 C213 109.90(12) . . ?
C207 N11 C213 110.04(12) . . ?
C201 N11 K 109.88(9) . . ?
C207 N11 K 107.42(9) . . ?
C213 N11 K 109.91(9) . . ?
C206 N12 C218 109.88(12) . . ?
C206 N12 C212 109.42(12) . . ?
C218 N12 C212 109.24(12) . . ?
C206 N12 K 111.42(9) . . ?
C218 N12 K 108.04(9) . . ?
C212 N12 K 108.80(9) . . ?
C203 O1 C202 110.69(12) . . ?
C203 O1 K 118.94(9) . . ?
C202 O1 K 120.52(8) . . ?
C204 O2 C205 110.24(12) . . ?
C204 O2 K 110.32(8) . . ?
C205 O2 K 116.95(9) . . ?
C208 O3 C209 109.92(11) . . ?
C208 O3 K 114.50(8) . . ?
C209 O3 K 114.67(8) . . ?
C210 O4 C211 110.28(11) . . ?
C210 O4 K 117.57(8) . . ?
C211 O4 K 118.29(8) . . ?
C215 O5 C214 110.52(12) . . ?
C215 O5 K 112.83(9) . . ?
C214 O5 K 117.90(9) . . ?
C216 O6 C217 110.21(12) . . ?
C216 O6 K 115.35(9) . . ?
C217 O6 K 112.11(8) . . ?
N11 C201 C202 114.00(12) . . ?
O1 C202 C201 109.16(12) . . ?
O1 C203 C204 109.82(13) . . ?
O2 C204 C203 110.15(13) . . ?
O2 C205 C206 109.30(12) . . ?
N12 C206 C205 113.82(13) . . ?
N11 C207 C208 114.18(13) . . ?
O3 C208 C207 110.00(12) . . ?
O3 C209 C210 110.18(12) . . ?
O4 C210 C209 109.43(12) . . ?
O4 C211 C212 109.55(13) . . ?
N12 C212 C211 114.07(13) . . ?
N11 C213 C214 113.55(12) . . ?
O5 C214 C213 109.74(12) . . ?
O5 C215 C216 109.76(13) . . ?
O6 C216 C215 109.45(13) . . ?
O6 C217 C218 109.69(13) . . ?
N12 C218 C217 113.82(13) . . ?
C304 N21 C306 104.50(14) . . ?
C304 N22 C305 126.23(14) . . ?
C304 N22 C307 105.55(14) . . ?
C305 N22 C307 128.18(14) . . ?
C302 C301 C303 121.80(15) . . ?
C302 C301 C301 119.10(17) . 2_666 ?
C303 C301 C301 119.10(17) . 2_666 ?
C313 C302 C301 120.51(15) . . ?
C313 C302 C304 122.87(14) . . ?
C301 C302 C304 116.60(14) . . ?
C312 C303 C301 119.49(15) 2_666 . ?
C312 C303 C305 118.75(14) 2_666 . ?
C301 C303 C305 121.76(15) . . ?
N21 C304 N22 113.65(15) . . ?
N21 C304 C302 127.04(15) . . ?
N22 C304 C302 119.30(14) . . ?
O31 C305 N22 120.01(15) . . ?
O31 C305 C303 125.82(15) . . ?
N22 C305 C303 114.16(14) . . ?
C308 C306 N21 128.73(15) . . ?
C308 C306 C307 119.99(16) . . ?
N21 C306 C307 111.28(15) . . ?
C311 C307 C306 122.69(16) . . ?
C311 C307 N22 132.30(16) . . ?
C306 C307 N22 105.00(15) . . ?
C309 C308 C306 118.24(16) . . ?
C308 C309 C310 121.89(16) . . ?
C309 C310 C311 121.19(16) . . ?
C307 C311 C310 116.00(15) . . ?
C313 C312 C303 121.19(15) . 2_666 ?
C312 C313 C302 120.58(15) . . ?
C2S C1S C6S 120.47(15) . . ?
C2S C1S Cl1 121.24(13) . . ?
C6S C1S Cl1 118.29(13) . . ?
C3S C2S C1S 119.81(15) . . ?
C3S C2S Cl2 118.43(13) . . ?
C1S C2S Cl2 121.76(12) . . ?
C4S C3S C2S 119.79(16) . . ?
C3S C4S C5S 120.25(15) . . ?
C6S C5S C4S 120.37(16) . . ?
C5S C6S C1S 119.31(15) . . ?
C12S C11S C16S 119.88(16) . . ?
C12S C11S Cl3 121.34(13) . . ?
C16S C11S Cl3 118.77(14) . . ?
C11S C12S C13S 120.16(16) . . ?
C11S C12S Cl4 121.05(13) . . ?
C13S C12S Cl4 118.79(14) . . ?
C14S C13S C12S 119.56(17) . . ?
C15S C14S C13S 120.09(17) . . ?
C16S C15S C14S 120.42(17) . . ?
C15S C16S C11S 119.88(18) . . ?
C26S C21S C22S 120.27(15) . . ?
C26S C21S Cl5 119.21(13) . . ?
C22S C21S Cl5 120.51(12) . . ?
C23S C22S C21S 120.08(15) . . ?
C23S C22S Cl6 119.42(13) . . ?
C21S C22S Cl6 120.47(12) . . ?
C22S C23S C24S 119.58(16) . . ?
C25S C24S C23S 120.35(17) . . ?
C24S C25S C26S 120.46(16) . . ?
C25S C26S C21S 119.25(16) . . ?

loop_
_geom_bond_atom_site_label_1
_geom_bond_atom_site_label_2
_geom_bond_distance
_geom_bond_site_symmetry_2
_geom_bond_publ_flag
Ga1 N3 1.9909(12) . ?
Ga1 N1 1.9910(12) . ?
Ga1 N2 1.9950(12) . ?
Ga1 N4 1.9954(12) . ?
Ga1 Cl 2.2349(4) . ?
N1 C4 1.3874(17) . ?
N1 C1 1.3898(18) . ?
N2 C8 1.3821(18) . ?
N2 C5 1.3819(18) . ?
N3 C9 1.3887(18) . ?
N3 C12 1.3917(18) . ?
N4 C16 1.3808(18) . ?
N4 C13 1.3848(18) . ?
N5 C1 1.3169(18) . ?
N5 C16 1.3368(19) . ?
N6 C4 1.3153(19) . ?
N6 C5 1.3371(18) . ?
N7 C9 1.3261(19) . ?
N7 C8 1.3412(18) . ?
N8 C12 1.3238(19) . ?
N8 C13 1.3374(19) . ?
C1 C2 1.4581(19) . ?
C2 C3 1.396(2) . ?
C2 C17 1.398(2) . ?
C3 C20 1.397(2) . ?
C3 C4 1.4546(19) . ?
C5 C6 1.4414(19) . ?
C6 C21 1.397(2) . ?
C6 C7 1.4046(19) . ?
C7 C24 1.400(2) . ?
C7 C8 1.4482(19) . ?
C9 C10 1.4566(19) . ?
C10 C25 1.392(2) . ?
C10 C11 1.399(2) . ?
C11 C28 1.400(2) . ?
C11 C12 1.456(2) . ?
C13 C14 1.444(2) . ?
C14 C15 1.404(2) . ?
C14 C29 1.403(2) . ?
C15 C32 1.404(2) . ?
C15 C16 1.4451(19) . ?
C17 C18 1.390(2) . ?
C18 C19 1.406(2) . ?
C19 C20 1.391(2) . ?
C21 C22 1.387(2) . ?
C22 C23 1.412(2) . ?
C23 C24 1.385(2) . ?
C25 C26 1.391(2) . ?
C26 C27 1.405(2) . ?
C27 C28 1.394(2) . ?
C29 C30 1.386(2) . ?
C30 C31 1.408(3) . ?
C31 C32 1.388(2) . ?
K O1 2.7934(11) . ?
K O4 2.8265(11) . ?
K O3 2.8418(11) . ?
K O6 2.8518(11) . ?
K O5 2.8889(11) . ?
K O2 2.9241(11) . ?
K N11 2.9840(13) . ?
K N12 2.9838(13) . ?
N11 C201 1.4753(19) . ?
N11 C207 1.4756(19) . ?
N11 C213 1.476(2) . ?
N12 C206 1.471(2) . ?
N12 C218 1.476(2) . ?
N12 C212 1.477(2) . ?
O1 C203 1.4233(18) . ?
O1 C202 1.4291(18) . ?
O2 C204 1.4259(18) . ?
O2 C205 1.4263(19) . ?
O3 C208 1.4291(18) . ?
O3 C209 1.4321(18) . ?
O4 C210 1.4253(18) . ?
O4 C211 1.4301(19) . ?
O5 C215 1.4243(18) . ?
O5 C214 1.4267(19) . ?
O6 C216 1.4271(19) . ?
O6 C217 1.4282(19) . ?
C201 C202 1.509(2) . ?
C203 C204 1.496(2) . ?
C205 C206 1.513(2) . ?
C207 C208 1.510(2) . ?
C209 C210 1.502(2) . ?
C211 C212 1.513(2) . ?
C213 C214 1.512(2) . ?
C215 C216 1.498(2) . ?
C217 C218 1.506(2) . ?
N21 C304 1.320(2) . ?
N21 C306 1.395(2) . ?
N22 C304 1.398(2) . ?
N22 C305 1.399(2) . ?
N22 C307 1.408(2) . ?
O31 C305 1.235(2) . ?
C301 C302 1.420(2) . ?
C301 C303 1.429(2) . ?
C301 C301 1.432(3) 2_666 ?
C302 C313 1.410(2) . ?
C302 C304 1.450(2) . ?
C303 C312 1.422(2) 2_666 ?
C303 C305 1.445(2) . ?
C306 C308 1.388(2) . ?
C306 C307 1.404(2) . ?
C307 C311 1.401(3) . ?
C308 C309 1.377(3) . ?
C309 C310 1.401(2) . ?
C310 C311 1.401(3) . ?
C312 C313 1.363(3) . ?
C312 C303 1.422(2) 2_666 ?
Cl1 C1S 1.7317(16) . ?
Cl2 C2S 1.7373(16) . ?
C1S C2S 1.390(2) . ?
C1S C6S 1.395(2) . ?
C2S C3S 1.390(2) . ?
C3S C4S 1.387(2) . ?
C4S C5S 1.390(2) . ?
C5S C6S 1.384(2) . ?
Cl3 C11S 1.7384(17) . ?
Cl4 C12S 1.7368(17) . ?
C11S C12S 1.390(2) . ?
C11S C16S 1.391(2) . ?
C12S C13S 1.395(2) . ?
C13S C14S 1.389(3) . ?
C14S C15S 1.387(3) . ?
C15S C16S 1.384(3) . ?
Cl5 C21S 1.7276(16) . ?
Cl6 C22S 1.7342(16) . ?
C21S C26S 1.393(2) . ?
C21S C22S 1.396(2) . ?
C22S C23S 1.388(2) . ?
C23S C24S 1.390(3) . ?
C24S C25S 1.387(3) . ?
C25S C26S 1.389(3) . ?
